data_7111691
loop_
_publ_author_name
'Wang, Xin-Yi'
'Hilfiger, Matthew G.'
'Prosvirin, Andrey'
'Dunbar, Kim R.'

_publ_section_title
;
 Trigonal bipyramidal magnetic molecules based on [MoIII(CN)6]3&#x2212;
;
_journal_issue 25
_journal_name_full 'Chemical Communications'
_journal_page_first 4484
_journal_page_last 4486
_journal_paper_doi 10.1039/c0cc00399a
_journal_volume 46
_journal_year 2010
_chemical_formula_sum 'C115 H139 Mo2 N25 Ni3 O15'
_chemical_formula_weight 2479.52
_chemical_name_systematic
;
?
;
_space_group_IT_number 14
_symmetry_cell_setting monoclinic
_symmetry_space_group_name_Hall '-P 2ybc'
_symmetry_space_group_name_H-M 'P 1 21/c 1'
_atom_sites_solution_hydrogens geom
_atom_sites_solution_primary direct
_atom_sites_solution_secondary difmap
_audit_creation_method SHELXL-97
_cell_angle_alpha 90.00
_cell_angle_beta 98.144(2)
_cell_angle_gamma 90.00
_cell_formula_units_Z 4
_cell_length_a 19.394(2)
_cell_length_b 25.236(3)
_cell_length_c 24.423(3)
_cell_measurement_reflns_used 32592
_cell_measurement_temperature 110(2)
_cell_measurement_theta_max 17.6378
_cell_measurement_theta_min 2.2631
_cell_volume 11833(2)
_computing_cell_refinement 'Bruker SAINT'
_computing_data_collection 'Bruker APEXII'
_computing_data_reduction 'Bruker SAINT'
_computing_molecular_graphics Diomand
_computing_publication_material 'SHELXL-97 (Sheldrick, 1997)'
_computing_structure_refinement 'SHELXL-97 (Sheldrick, 1997)'
_computing_structure_solution 'SHELXS-97 (Sheldrick, 1990)'
_diffrn_ambient_temperature 110(2)
_diffrn_measured_fraction_theta_full 1.000
_diffrn_measured_fraction_theta_max 1.000
_diffrn_measurement_device_type 'BRUKER APEX'
_diffrn_measurement_method 'phi and omega scans'
_diffrn_radiation_monochromator graphite
_diffrn_radiation_source 'fine-focus sealed tube'
_diffrn_radiation_type MoK\a
_diffrn_radiation_wavelength 0.71073
_diffrn_reflns_av_R_equivalents 0.1313
_diffrn_reflns_av_sigmaI/netI 0.1098
_diffrn_reflns_limit_h_max 23
_diffrn_reflns_limit_h_min -23
_diffrn_reflns_limit_k_max 30
_diffrn_reflns_limit_k_min -30
_diffrn_reflns_limit_l_max 29
_diffrn_reflns_limit_l_min -29
_diffrn_reflns_number 112493
_diffrn_reflns_theta_full 25.00
_diffrn_reflns_theta_max 25.00
_diffrn_reflns_theta_min 1.33
_exptl_absorpt_coefficient_mu 0.747
_exptl_absorpt_correction_T_max 0.9157
_exptl_absorpt_correction_T_min 0.7543
_exptl_absorpt_correction_type multi-scan
_exptl_absorpt_process_details 'SADABS: Bruker,2000'
_exptl_crystal_colour red
_exptl_crystal_density_diffrn 1.392
_exptl_crystal_density_meas ?
_exptl_crystal_density_method 'not measured'
_exptl_crystal_description column
_exptl_crystal_F_000 5168
_exptl_crystal_size_max 0.40
_exptl_crystal_size_mid 0.12
_exptl_crystal_size_min 0.12
_refine_diff_density_max 0.910
_refine_diff_density_min -0.724
_refine_diff_density_rms 0.168
_refine_ls_extinction_method none
_refine_ls_goodness_of_fit_ref 1.030
_refine_ls_hydrogen_treatment constr
_refine_ls_matrix_type full
_refine_ls_number_parameters 1442
_refine_ls_number_reflns 20830
_refine_ls_number_restraints 125
_refine_ls_restrained_S_all 1.036
_refine_ls_R_factor_all 0.1779
_refine_ls_R_factor_gt 0.0772
_refine_ls_shift/su_max 0.005
_refine_ls_shift/su_mean 0.000
_refine_ls_structure_factor_coef Fsqd
_refine_ls_weighting_details 'calc w=1/[\s^2^(Fo^2^)+(0.1331P)^2^+20.7722P] where P=(Fo^2^+2Fc^2^)/3'
_refine_ls_weighting_scheme calc
_refine_ls_wR_factor_gt 0.1924
_refine_ls_wR_factor_ref 0.2758
_reflns_number_gt 9756
_reflns_number_total 20830
_reflns_threshold_expression >2sigma(I)
_cod_data_source_file C0CC00399Asup1.cif
_cod_data_source_block Ni3Mo2TBP
_cod_depositor_comments
;
The following automatic conversions were performed:

'_exptl_crystal_density_meas' value 'not measured' was changed to '?'
- the value is perceived as not measured.

Automatic conversion script
Id: cif_fix_values 3008 2015-01-20 13:52:24Z robertas 
;
_cod_original_sg_symbol_H-M P2(1)/c
_cod_database_code 7111691

loop_
_symmetry_equiv_pos_as_xyz
'x, y, z'
'-x, y+1/2, -z+1/2'
'-x, -y, -z'
'x, -y-1/2, z-1/2'

loop_
_atom_site_label
_atom_site_type_symbol
_atom_site_fract_x
_atom_site_fract_y
_atom_site_fract_z
_atom_site_U_iso_or_equiv
_atom_site_adp_type
_atom_site_occupancy
_atom_site_symmetry_multiplicity
_atom_site_calc_flag
_atom_site_refinement_flags
Mo1 Mo 0.13824(5) 0.52401(4) 0.25659(4) 0.0621(3) Uani 1 1 d .
Mo2 Mo 0.32279(4) 0.34042(3) 0.12955(3) 0.0511(2) Uani 1 1 d .
Ni1 Ni 0.05471(6) 0.37022(5) 0.11636(5) 0.0571(3) Uani 1 1 d .
Ni2 Ni 0.29368(6) 0.36485(4) 0.34025(5) 0.0521(3) Uani 1 1 d .
Ni3 Ni 0.36149(6) 0.54519(4) 0.15898(5) 0.0469(3) Uani 1 1 d .
N1 N 0.0918(4) 0.4383(4) 0.1552(4) 0.063(2) Uani 1 1 d .
N2 N 0.2184(4) 0.4192(3) 0.3158(3) 0.055(2) Uani 1 1 d .
N3 N 0.2838(4) 0.5428(3) 0.2049(3) 0.056(2) Uani 1 1 d .
N4 N 0.2067(7) 0.5888(5) 0.3678(5) 0.131(5) Uani 1 1 d .
N5 N 0.0907(5) 0.6317(4) 0.1846(4) 0.086(3) Uani 1 1 d .
N6 N -0.0181(7) 0.5025(7) 0.2888(6) 0.169(7) Uani 1 1 d .
N7 N 0.1519(4) 0.3408(3) 0.1271(3) 0.058(2) Uani 1 1 d .
N8 N 0.3324(3) 0.4718(3) 0.1271(3) 0.0453(17) Uani 1 1 d .
N9 N 0.3238(4) 0.3622(3) 0.2642(3) 0.0513(19) Uani 1 1 d .
N10 N 0.3117(5) 0.3114(4) -0.0031(4) 0.083(3) Uani 1 1 d .
N11 N 0.3090(5) 0.2124(4) 0.1546(5) 0.092(3) Uani 1 1 d .
N12 N 0.4946(5) 0.3440(4) 0.1406(4) 0.082(3) Uani 1 1 d .
N13 N 0.0653(4) 0.3934(3) 0.0350(3) 0.057(2) Uani 1 1 d .
N14 N -0.0417(4) 0.4073(3) 0.0912(3) 0.062(2) Uani 1 1 d .
N15 N 0.0071(4) 0.2980(3) 0.0896(3) 0.0548(19) Uani 1 1 d .
N16 N 0.0265(4) 0.3407(3) 0.1888(3) 0.061(2) Uani 1 1 d .
N17 N 0.2564(4) 0.3538(3) 0.4155(3) 0.058(2) Uani 1 1 d .
N18 N 0.2249(4) 0.3020(3) 0.3211(3) 0.058(2) Uani 1 1 d .
N19 N 0.3789(4) 0.3184(3) 0.3729(3) 0.060(2) Uani 1 1 d .
N20 N 0.3674(4) 0.4226(3) 0.3685(3) 0.0499(18) Uani 1 1 d .
N21 N 0.4371(4) 0.5153(3) 0.2210(3) 0.0496(18) Uani 1 1 d .
N22 N 0.4045(4) 0.6153(3) 0.1957(3) 0.0518(19) Uani 1 1 d .
N23 N 0.4342(4) 0.5506(3) 0.1043(3) 0.0501(18) Uani 1 1 d .
N24 N 0.3069(4) 0.5899(3) 0.0955(3) 0.0512(19) Uani 1 1 d .
C1 C 0.1085(5) 0.4703(4) 0.1876(4) 0.055(2) Uani 1 1 d .
C2 C 0.1858(5) 0.4541(4) 0.2973(4) 0.053(2) Uani 1 1 d .
C3 C 0.2346(6) 0.5363(3) 0.2244(4) 0.054(2) Uani 1 1 d .
C4 C 0.1792(7) 0.5675(5) 0.3279(5) 0.090(4) Uani 1 1 d .
C5 C 0.1046(5) 0.5936(4) 0.2115(4) 0.065(3) Uani 1 1 d .
C6 C 0.0365(7) 0.5097(6) 0.2778(6) 0.119(5) Uani 1 1 d .
C7 C 0.2113(6) 0.3400(4) 0.1276(4) 0.053(2) Uani 1 1 d .
C8 C 0.3254(4) 0.4269(4) 0.1228(3) 0.046(2) Uani 1 1 d .
C9 C 0.3287(5) 0.3547(3) 0.2183(4) 0.050(2) Uani 1 1 d .
C10 C 0.3137(5) 0.3223(4) 0.0427(4) 0.062(3) Uani 1 1 d .
C11 C 0.3166(5) 0.2571(4) 0.1459(4) 0.066(3) Uani 1 1 d .
C12 C 0.4353(6) 0.3416(4) 0.1354(4) 0.059(2) Uani 1 1 d .
C13 C 0.1187(5) 0.3862(4) 0.0069(4) 0.059(2) Uani 1 1 d .
H13A H 0.1587 0.3688 0.0254 0.071 Uiso 1 1 calc R
C14 C 0.1203(5) 0.4024(4) -0.0476(4) 0.064(3) Uani 1 1 d .
C15 C 0.0609(6) 0.4272(4) -0.0748(4) 0.061(3) Uani 1 1 d .
C16 C 0.0051(5) 0.4348(4) -0.0462(4) 0.062(3) Uani 1 1 d .
C17 C -0.0584(6) 0.4611(4) -0.0698(4) 0.073(3) Uani 1 1 d .
H17A H -0.0623 0.4731 -0.1069 0.088 Uiso 1 1 calc R
C18 C -0.1103(6) 0.4693(4) -0.0427(5) 0.072(3) Uani 1 1 d .
H18A H -0.1505 0.4872 -0.0603 0.086 Uiso 1 1 calc R
C19 C -0.1081(5) 0.4516(4) 0.0134(4) 0.058(2) Uani 1 1 d .
C20 C -0.1634(6) 0.4584(4) 0.0438(5) 0.071(3) Uani 1 1 d .
C21 C -0.1570(6) 0.4404(5) 0.0972(6) 0.085(4) Uani 1 1 d .
C22 C -0.0941(6) 0.4139(4) 0.1191(5) 0.077(3) Uani 1 1 d .
H22A H -0.0899 0.4004 0.1558 0.093 Uiso 1 1 calc R
C23 C -0.0479(5) 0.4260(4) 0.0386(4) 0.060(3) Uani 1 1 d .
C24 C 0.0088(5) 0.4178(3) 0.0079(4) 0.055(2) Uani 1 1 d .
C25 C 0.1844(6) 0.3905(5) -0.0739(5) 0.085(3) Uani 1 1 d .
H25A H 0.2191 0.3728 -0.0469 0.128 Uiso 1 1 calc R
H25B H 0.2040 0.4237 -0.0858 0.128 Uiso 1 1 calc R
H25C H 0.1719 0.3674 -0.1060 0.128 Uiso 1 1 calc R
C26 C 0.0596(6) 0.4478(4) -0.1328(4) 0.082(3) Uani 1 1 d .
H26A H 0.0143 0.4642 -0.1453 0.123 Uiso 1 1 calc R
H26B H 0.0671 0.4184 -0.1576 0.123 Uiso 1 1 calc R
H26C H 0.0965 0.4742 -0.1334 0.123 Uiso 1 1 calc R
C27 C -0.2291(5) 0.4881(5) 0.0193(5) 0.096(4) Uani 1 1 d .
H27A H -0.2253 0.4985 -0.0189 0.145 Uiso 1 1 calc R
H27B H -0.2344 0.5199 0.0414 0.145 Uiso 1 1 calc R
H27C H -0.2697 0.4651 0.0196 0.145 Uiso 1 1 calc R
C28 C -0.2112(6) 0.4462(6) 0.1342(6) 0.114(5) Uani 1 1 d .
H28A H -0.2518 0.4647 0.1145 0.170 Uiso 1 1 calc R
H28B H -0.1923 0.4667 0.1670 0.170 Uiso 1 1 calc R
H28C H -0.2254 0.4111 0.1456 0.170 Uiso 1 1 calc R
C29 C -0.0016(5) 0.2757(4) 0.0401(4) 0.059(2) Uani 1 1 d .
H29A H 0.0163 0.2942 0.0113 0.071 Uiso 1 1 calc R
C30 C -0.0346(5) 0.2278(4) 0.0263(4) 0.060(3) Uani 1 1 d .
C31 C -0.0629(5) 0.2022(4) 0.0665(5) 0.069(3) Uani 1 1 d .
C32 C -0.0567(6) 0.2247(4) 0.1192(4) 0.073(3) Uani 1 1 d .
C33 C -0.0850(7) 0.2018(5) 0.1643(5) 0.096(4) Uani 1 1 d .
H33A H -0.1106 0.1697 0.1585 0.116 Uiso 1 1 calc R
C34 C -0.0768(8) 0.2239(5) 0.2145(5) 0.108(5) Uani 1 1 d .
H34A H -0.0960 0.2067 0.2435 0.129 Uiso 1 1 calc R
C35 C -0.0397(6) 0.2728(5) 0.2260(4) 0.079(3) Uani 1 1 d .
C36 C -0.0280(6) 0.2970(5) 0.2801(4) 0.078(3) Uani 1 1 d .
C37 C 0.0132(6) 0.3403(4) 0.2860(4) 0.072(3) Uani 1 1 d .
C38 C 0.0392(5) 0.3612(4) 0.2401(4) 0.063(3) Uani 1 1 d .
H38A H 0.0678 0.3918 0.2455 0.076 Uiso 1 1 calc R
C39 C -0.0111(5) 0.2952(4) 0.1836(4) 0.069(3) Uani 1 1 d .
C40 C -0.0205(5) 0.2717(4) 0.1291(4) 0.060(3) Uani 1 1 d .
C41 C -0.0405(5) 0.2088(4) -0.0320(4) 0.071(3) Uani 1 1 d .
H41A H -0.0643 0.1744 -0.0352 0.106 Uiso 1 1 calc R
H41B H 0.0061 0.2050 -0.0425 0.106 Uiso 1 1 calc R
H41C H -0.0673 0.2344 -0.0565 0.106 Uiso 1 1 calc R
C42 C -0.1004(7) 0.1497(5) 0.0538(5) 0.107(5) Uani 1 1 d .
H42A H -0.0991 0.1401 0.0150 0.160 Uiso 1 1 calc R
H42B H -0.1490 0.1531 0.0602 0.160 Uiso 1 1 calc R
H42C H -0.0774 0.1220 0.0779 0.160 Uiso 1 1 calc R
C43 C 0.0316(5) 0.3677(5) 0.3406(4) 0.077(3) Uani 1 1 d .
H43A H 0.0095 0.3491 0.3688 0.116 Uiso 1 1 calc R
H43B H 0.0149 0.4044 0.3375 0.116 Uiso 1 1 calc R
H43C H 0.0822 0.3674 0.3511 0.116 Uiso 1 1 calc R
C44 C -0.0595(7) 0.2743(5) 0.3264(5) 0.106(5) Uani 1 1 d .
H44A H -0.0459 0.2955 0.3598 0.158 Uiso 1 1 calc R
H44B H -0.0432 0.2378 0.3330 0.158 Uiso 1 1 calc R
H44C H -0.1103 0.2745 0.3171 0.158 Uiso 1 1 calc R
C45 C 0.2073(5) 0.2783(4) 0.2729(4) 0.067(3) Uani 1 1 d .
H45A H 0.2293 0.2900 0.2426 0.080 Uiso 1 1 calc R
C46 C 0.1585(5) 0.2373(4) 0.2632(4) 0.070(3) Uani 1 1 d .
C47 C 0.1274(5) 0.2198(4) 0.3062(4) 0.068(3) Uani 1 1 d .
C48 C 0.1447(6) 0.2452(4) 0.3583(4) 0.071(3) Uani 1 1 d .
C49 C 0.1163(5) 0.2310(4) 0.4075(4) 0.069(3) Uani 1 1 d .
H49A H 0.0831 0.2032 0.4055 0.083 Uiso 1 1 calc R
C50 C 0.1348(5) 0.2558(4) 0.4568(5) 0.069(3) Uani 1 1 d .
H50A H 0.1157 0.2442 0.4885 0.083 Uiso 1 1 calc R
C51 C 0.1818(5) 0.2984(4) 0.4616(4) 0.059(3) Uani 1 1 d .
C52 C 0.2003(5) 0.3258(4) 0.5106(4) 0.067(3) Uani 1 1 d .
C53 C 0.2471(6) 0.3667(4) 0.5115(4) 0.069(3) Uani 1 1 d .
C54 C 0.2729(5) 0.3791(4) 0.4625(4) 0.062(3) Uani 1 1 d .
H54A H 0.3046 0.4078 0.4632 0.074 Uiso 1 1 calc R
C55 C 0.2109(5) 0.3131(4) 0.4148(4) 0.054(2) Uani 1 1 d .
C56 C 0.1933(5) 0.2859(4) 0.3634(4) 0.055(2) Uani 1 1 d .
C57 C 0.1443(6) 0.2134(5) 0.2058(4) 0.085(4) Uani 1 1 d .
H57A H 0.1092 0.1854 0.2053 0.127 Uiso 1 1 calc R
H57B H 0.1875 0.1983 0.1959 0.127 Uiso 1 1 calc R
H57C H 0.1272 0.2409 0.1790 0.127 Uiso 1 1 calc R
C58 C 0.0781(6) 0.1739(5) 0.2982(5) 0.091(4) Uani 1 1 d .
H58A H 0.0728 0.1624 0.2595 0.136 Uiso 1 1 calc R
H58B H 0.0327 0.1846 0.3076 0.136 Uiso 1 1 calc R
H58C H 0.0966 0.1446 0.3222 0.136 Uiso 1 1 calc R
C59 C 0.2705(7) 0.3998(5) 0.5623(5) 0.094(4) Uani 1 1 d .
H59A H 0.2481 0.3868 0.5932 0.142 Uiso 1 1 calc R
H59B H 0.2575 0.4368 0.5547 0.142 Uiso 1 1 calc R
H59C H 0.3212 0.3972 0.5718 0.142 Uiso 1 1 calc R
C60 C 0.1687(6) 0.3107(5) 0.5609(4) 0.084(3) Uani 1 1 d .
H60A H 0.1369 0.2807 0.5521 0.126 Uiso 1 1 calc R
H60B H 0.1429 0.3409 0.5729 0.126 Uiso 1 1 calc R
H60C H 0.2057 0.3005 0.5907 0.126 Uiso 1 1 calc R
C61 C 0.3819(6) 0.2663(4) 0.3740(4) 0.071(3) Uani 1 1 d .
H61A H 0.3428 0.2465 0.3575 0.086 Uiso 1 1 calc R
C62 C 0.4416(7) 0.2395(4) 0.3990(5) 0.079(3) Uani 1 1 d .
C63 C 0.4993(7) 0.2672(5) 0.4227(5) 0.083(3) Uani 1 1 d .
C64 C 0.4954(6) 0.3233(5) 0.4216(4) 0.074(3) Uani 1 1 d .
C65 C 0.5493(6) 0.3568(5) 0.4451(5) 0.085(3) Uani 1 1 d .
H65A H 0.5909 0.3413 0.4634 0.102 Uiso 1 1 calc R
C66 C 0.5445(6) 0.4107(5) 0.4426(4) 0.080(3) Uani 1 1 d .
H66A H 0.5827 0.4317 0.4589 0.096 Uiso 1 1 calc R
C67 C 0.4834(5) 0.4357(4) 0.4161(4) 0.060(3) Uani 1 1 d .
C68 C 0.4751(5) 0.4917(4) 0.4111(4) 0.067(3) Uani 1 1 d .
C69 C 0.4127(5) 0.5116(4) 0.3832(4) 0.060(3) Uani 1 1 d .
C70 C 0.3605(5) 0.4757(4) 0.3634(4) 0.060(3) Uani 1 1 d .
H70A H 0.3176 0.4894 0.3453 0.072 Uiso 1 1 calc R
C71 C 0.4275(5) 0.4038(4) 0.3940(4) 0.055(2) Uani 1 1 d .
C72 C 0.4331(5) 0.3464(4) 0.3964(4) 0.059(3) Uani 1 1 d .
C73 C 0.4389(7) 0.1788(4) 0.3984(6) 0.104(4) Uani 1 1 d .
H73A H 0.4830 0.1647 0.4171 0.156 Uiso 1 1 calc R
H73B H 0.4312 0.1663 0.3600 0.156 Uiso 1 1 calc R
H73C H 0.4006 0.1668 0.4175 0.156 Uiso 1 1 calc R
C74 C 0.5645(7) 0.2395(5) 0.4502(5) 0.107(4) Uani 1 1 d .
H74A H 0.5579 0.2010 0.4474 0.160 Uiso 1 1 calc R
H74B H 0.5736 0.2497 0.4893 0.160 Uiso 1 1 calc R
H74C H 0.6042 0.2498 0.4318 0.160 Uiso 1 1 calc R
C75 C 0.5304(6) 0.5302(4) 0.4347(5) 0.087(4) Uani 1 1 d .
H75A H 0.5139 0.5665 0.4268 0.130 Uiso 1 1 calc R
H75B H 0.5727 0.5241 0.4180 0.130 Uiso 1 1 calc R
H75C H 0.5406 0.5251 0.4749 0.130 Uiso 1 1 calc R
C76 C 0.3988(6) 0.5700(4) 0.3744(5) 0.081(3) Uani 1 1 d .
H76A H 0.3521 0.5750 0.3539 0.121 Uiso 1 1 calc R
H76B H 0.4334 0.5850 0.3532 0.121 Uiso 1 1 calc R
H76C H 0.4021 0.5878 0.4103 0.121 Uiso 1 1 calc R
C77 C 0.4980(5) 0.5318(3) 0.1085(4) 0.054(2) Uani 1 1 d .
H77A H 0.5141 0.5120 0.1409 0.065 Uiso 1 1 calc R
C78 C 0.5434(5) 0.5381(4) 0.0708(5) 0.063(3) Uani 1 1 d .
C79 C 0.5200(6) 0.5649(4) 0.0232(5) 0.068(3) Uani 1 1 d .
C80 C 0.4519(5) 0.5863(4) 0.0159(4) 0.059(3) Uani 1 1 d .
C81 C 0.4228(7) 0.6167(4) -0.0312(5) 0.073(3) Uani 1 1 d .
H81A H 0.4488 0.6214 -0.0611 0.087 Uiso 1 1 calc R
C82 C 0.3599(7) 0.6385(4) -0.0337(4) 0.077(3) Uani 1 1 d .
H82A H 0.3429 0.6593 -0.0651 0.093 Uiso 1 1 calc R
C83 C 0.3168(6) 0.6319(4) 0.0087(4) 0.061(3) Uani 1 1 d .
C84 C 0.2503(6) 0.6559(4) 0.0084(5) 0.070(3) Uani 1 1 d .
C85 C 0.2140(5) 0.6452(4) 0.0515(5) 0.067(3) Uani 1 1 d .
C86 C 0.2443(5) 0.6123(3) 0.0945(4) 0.057(2) Uani 1 1 d .
H86A H 0.2190 0.6055 0.1244 0.069 Uiso 1 1 calc R
C87 C 0.3432(5) 0.6007(3) 0.0538(4) 0.052(2) Uani 1 1 d .
C88 C 0.4119(5) 0.5788(3) 0.0576(4) 0.051(2) Uani 1 1 d .
C89 C 0.6159(5) 0.5168(4) 0.0847(5) 0.083(3) Uani 1 1 d .
H89A H 0.6422 0.5239 0.0540 0.124 Uiso 1 1 calc R
H89B H 0.6138 0.4784 0.0908 0.124 Uiso 1 1 calc R
H89C H 0.6390 0.5340 0.1183 0.124 Uiso 1 1 calc R
C90 C 0.5678(6) 0.5722(4) -0.0201(5) 0.086(4) Uani 1 1 d .
H90A H 0.5434 0.5921 -0.0515 0.128 Uiso 1 1 calc R
H90B H 0.5815 0.5374 -0.0328 0.128 Uiso 1 1 calc R
H90C H 0.6094 0.5917 -0.0041 0.128 Uiso 1 1 calc R
C91 C 0.2187(7) 0.6908(5) -0.0378(5) 0.099(4) Uani 1 1 d .
H91A H 0.2511 0.6944 -0.0649 0.149 Uiso 1 1 calc R
H91B H 0.2092 0.7258 -0.0231 0.149 Uiso 1 1 calc R
H91C H 0.1751 0.6750 -0.0556 0.149 Uiso 1 1 calc R
C92 C 0.1469(6) 0.6707(4) 0.0587(5) 0.083(3) Uani 1 1 d .
H92A H 0.1309 0.6929 0.0265 0.125 Uiso 1 1 calc R
H92B H 0.1534 0.6928 0.0921 0.125 Uiso 1 1 calc R
H92C H 0.1120 0.6434 0.0624 0.125 Uiso 1 1 calc R
C93 C 0.4517(4) 0.4655(3) 0.2343(4) 0.050(2) Uani 1 1 d .
H93A H 0.4197 0.4390 0.2192 0.060 Uiso 1 1 calc R
C94 C 0.5112(5) 0.4491(3) 0.2691(4) 0.054(2) Uani 1 1 d .
C95 C 0.5602(5) 0.4878(3) 0.2906(4) 0.057(2) Uani 1 1 d .
C96 C 0.5439(5) 0.5412(3) 0.2788(4) 0.060(3) Uani 1 1 d .
C97 C 0.5871(6) 0.5844(4) 0.2998(4) 0.068(3) Uani 1 1 d .
H97A H 0.6297 0.5773 0.3229 0.081 Uiso 1 1 calc R
C98 C 0.5689(6) 0.6354(4) 0.2876(4) 0.072(3) Uani 1 1 d .
H98A H 0.5988 0.6632 0.3028 0.087 Uiso 1 1 calc R
C99 C 0.5060(5) 0.6483(3) 0.2526(4) 0.058(2) Uani 1 1 d .
C100 C 0.4850(6) 0.7015(4) 0.2378(4) 0.073(3) Uani 1 1 d .
C101 C 0.4240(6) 0.7088(3) 0.2043(4) 0.063(3) Uani 1 1 d .
C102 C 0.3856(5) 0.6653(3) 0.1836(4) 0.061(3) Uani 1 1 d .
H10A H 0.3435 0.6713 0.1594 0.073 Uiso 1 1 calc R
C103 C 0.4639(5) 0.6071(3) 0.2296(4) 0.051(2) Uani 1 1 d .
C104 C 0.4825(5) 0.5529(3) 0.2445(4) 0.048(2) Uani 1 1 d .
C105 C 0.5232(5) 0.3909(3) 0.2798(4) 0.065(3) Uani 1 1 d .
H10B H 0.4832 0.3708 0.2613 0.097 Uiso 1 1 calc R
H10C H 0.5285 0.3841 0.3197 0.097 Uiso 1 1 calc R
H10D H 0.5655 0.3797 0.2653 0.097 Uiso 1 1 calc R
C106 C 0.6265(5) 0.4711(4) 0.3254(5) 0.077(3) Uani 1 1 d .
H10E H 0.6277 0.4324 0.3286 0.115 Uiso 1 1 calc R
H10F H 0.6289 0.4867 0.3624 0.115 Uiso 1 1 calc R
H10G H 0.6664 0.4832 0.3082 0.115 Uiso 1 1 calc R
C107 C 0.3955(6) 0.7629(4) 0.1883(5) 0.081(3) Uani 1 1 d .
H10H H 0.4277 0.7900 0.2055 0.121 Uiso 1 1 calc R
H10I H 0.3501 0.7673 0.2010 0.121 Uiso 1 1 calc R
H10J H 0.3900 0.7667 0.1480 0.121 Uiso 1 1 calc R
C108 C 0.5298(7) 0.7475(4) 0.2596(5) 0.097(4) Uani 1 1 d .
H10K H 0.5078 0.7807 0.2455 0.146 Uiso 1 1 calc R
H10L H 0.5757 0.7443 0.2475 0.146 Uiso 1 1 calc R
H10M H 0.5352 0.7476 0.3001 0.146 Uiso 1 1 calc R
O10 O -0.2919(9) 0.1736(8) 0.0592(9) 0.263(9) Uani 1 1 d U
O4 O 0.351(3) 0.7117(14) -0.1585(17) 0.68(4) Uani 1 1 d DU
O1 O 0.7073(11) 0.4759(6) 0.5099(6) 0.214(7) Uani 1 1 d DU
C110 C 0.469(2) 0.2976(13) 0.5679(13) 0.211(17) Uani 1 1 d .
O2 O 0.0590(19) 0.4191(15) 0.526(2) 0.56(3) Uani 1 1 d DU
N25 N 0.4119(13) 0.3040(14) 0.5417(10) 0.261(14) Uani 1 1 d .
O5 O 0.2624(13) 0.7997(8) 0.0524(13) 0.355(17) Uani 1 1 d DU
O13 O 0.2307(9) 0.7161(9) 0.2030(13) 0.328(14) Uani 1 1 d U
C115 C 0.2491(15) 0.8360(14) 0.0925(13) 0.271(16) Uani 1 1 d DU
C112 C 0.0690(17) 0.4336(16) 0.4724(13) 0.31(3) Uani 1 1 d DU
C113 C -0.243(2) 0.5687(16) 0.1961(13) 0.30(2) Uani 1 1 d DU
O12 O 0.2668(18) 0.6855(15) 0.2792(15) 0.44(2) Uani 1 1 d U
O3 O -0.2837(19) 0.6146(16) 0.1950(19) 0.53(3) Uani 1 1 d DU
O7 O -0.1616(13) 0.465(2) 0.2912(14) 0.56(3) Uani 1 1 d U
O15 O -0.084(3) 0.0429(19) -0.0764(12) 0.82(6) Uani 1 1 d .
O9 O -0.229(2) 0.339(2) 0.226(2) 0.72(4) Uani 1 1 d U
O6 O -0.113(3) 0.5701(19) 0.330(3) 0.79(4) Uani 1 1 d U
O8 O -0.369(5) 0.219(3) 0.110(3) 0.78(5) Uani 1 1 d U
O11 O 0.166(3) 0.4963(12) 0.4495(15) 0.57(3) Uani 1 1 d U
C111 C 0.7216(18) 0.4216(11) 0.5094(17) 0.46(3) Uani 1 1 d DU
C109 C 0.5332(18) 0.2997(10) 0.5871(14) 0.197(12) Uani 1 1 d U
C114 C 0.3612(9) 0.6591(15) -0.1757(8) 0.243(16) Uani 1 1 d DU
O14 O 0.755(2) 0.610(2) 0.281(2) 0.62(3) Uani 1 1 d U

loop_
_atom_site_aniso_label
_atom_site_aniso_U_11
_atom_site_aniso_U_22
_atom_site_aniso_U_33
_atom_site_aniso_U_23
_atom_site_aniso_U_13
_atom_site_aniso_U_12
Mo1 0.0601(6) 0.0657(6) 0.0617(6) 0.0056(4) 0.0125(4) 0.0089(4)
Mo2 0.0578(5) 0.0396(4) 0.0570(5) -0.0012(4) 0.0113(4) -0.0012(4)
Ni1 0.0536(7) 0.0644(8) 0.0534(7) 0.0087(6) 0.0079(6) -0.0048(6)
Ni2 0.0566(7) 0.0456(7) 0.0537(7) 0.0074(6) 0.0071(6) -0.0072(6)
Ni3 0.0500(7) 0.0353(6) 0.0553(7) -0.0001(5) 0.0067(5) 0.0002(5)
N1 0.055(5) 0.073(6) 0.060(6) 0.017(5) 0.005(4) -0.002(4)
N2 0.058(5) 0.060(5) 0.046(5) 0.012(4) 0.006(4) 0.000(4)
N3 0.065(5) 0.042(4) 0.059(5) -0.002(4) 0.005(4) 0.007(4)
N4 0.131(10) 0.154(12) 0.105(10) -0.047(9) 0.004(8) 0.050(9)
N5 0.087(7) 0.088(7) 0.081(7) 0.003(6) 0.008(5) 0.036(6)
N6 0.107(10) 0.233(17) 0.185(14) 0.067(13) 0.087(10) 0.043(11)
N7 0.063(5) 0.065(5) 0.046(5) 0.013(4) 0.009(4) -0.007(4)
N8 0.038(4) 0.042(4) 0.057(5) 0.001(4) 0.011(3) -0.002(3)
N9 0.057(5) 0.041(4) 0.056(5) 0.008(4) 0.009(4) -0.006(3)
N10 0.076(6) 0.105(8) 0.068(6) -0.017(6) 0.009(5) -0.002(5)
N11 0.084(7) 0.048(6) 0.135(9) 0.011(6) -0.019(6) 0.000(5)
N12 0.067(6) 0.103(8) 0.074(6) 0.012(5) 0.005(5) 0.007(6)
N13 0.054(5) 0.055(5) 0.064(5) 0.010(4) 0.008(4) -0.003(4)
N14 0.057(5) 0.071(6) 0.060(5) 0.004(4) 0.015(4) -0.003(4)
N15 0.048(5) 0.062(5) 0.055(5) 0.008(4) 0.010(4) -0.003(4)
N16 0.048(5) 0.070(5) 0.064(6) -0.004(4) 0.005(4) -0.013(4)
N17 0.069(5) 0.061(5) 0.042(5) 0.010(4) 0.007(4) -0.005(4)
N18 0.063(5) 0.060(5) 0.049(5) 0.004(4) 0.003(4) -0.017(4)
N19 0.070(6) 0.044(5) 0.065(5) 0.011(4) 0.006(4) 0.002(4)
N20 0.062(5) 0.039(4) 0.048(4) 0.002(3) 0.003(4) -0.004(4)
N21 0.051(4) 0.043(4) 0.053(5) -0.001(3) -0.002(4) -0.002(4)
N22 0.063(5) 0.034(4) 0.057(5) 0.000(3) 0.004(4) -0.001(4)
N23 0.050(5) 0.042(4) 0.061(5) -0.001(4) 0.018(4) -0.006(4)
N24 0.054(5) 0.032(4) 0.065(5) -0.003(4) 0.001(4) 0.000(3)
C1 0.048(6) 0.059(6) 0.058(6) 0.016(5) 0.008(5) 0.003(5)
C2 0.059(6) 0.061(6) 0.041(5) -0.001(5) 0.009(5) -0.009(5)
C3 0.069(7) 0.041(5) 0.050(6) 0.004(4) 0.006(5) 0.006(5)
C4 0.107(10) 0.090(9) 0.073(8) -0.018(7) 0.007(7) 0.042(8)
C5 0.063(7) 0.063(7) 0.066(7) -0.004(6) 0.003(5) 0.025(5)
C6 0.086(10) 0.142(13) 0.144(13) 0.045(10) 0.068(10) 0.029(9)
C7 0.068(7) 0.049(5) 0.041(5) 0.012(4) 0.005(5) 0.002(5)
C8 0.041(5) 0.051(6) 0.046(5) 0.004(4) 0.008(4) 0.007(4)
C9 0.051(6) 0.036(5) 0.058(6) 0.006(4) -0.003(5) -0.004(4)
C10 0.071(7) 0.058(6) 0.058(7) -0.004(5) 0.014(5) 0.000(5)
C11 0.066(7) 0.061(7) 0.068(7) -0.002(5) -0.007(5) -0.002(5)
C12 0.069(7) 0.050(6) 0.060(6) 0.010(5) 0.017(5) 0.006(5)
C13 0.054(6) 0.070(7) 0.053(6) 0.009(5) 0.008(5) 0.001(5)
C14 0.070(7) 0.067(7) 0.055(6) 0.007(5) 0.012(5) 0.001(5)
C15 0.081(7) 0.056(6) 0.047(6) 0.005(5) 0.013(5) -0.003(5)
C16 0.071(7) 0.052(6) 0.057(7) 0.009(5) -0.010(6) -0.001(5)
C17 0.097(9) 0.064(7) 0.054(7) 0.004(5) -0.006(6) 0.008(6)
C18 0.074(8) 0.063(7) 0.074(8) -0.001(6) -0.007(6) 0.004(6)
C19 0.049(6) 0.056(6) 0.067(7) -0.007(5) -0.002(5) 0.003(5)
C20 0.068(7) 0.070(7) 0.075(8) -0.015(6) 0.007(6) -0.012(6)
C21 0.063(8) 0.097(9) 0.103(10) -0.012(8) 0.035(7) -0.002(7)
C22 0.072(8) 0.084(8) 0.081(8) -0.001(6) 0.026(7) -0.015(6)
C23 0.054(6) 0.064(6) 0.060(7) -0.004(5) 0.004(5) 0.002(5)
C24 0.063(6) 0.043(5) 0.059(6) -0.002(5) 0.007(5) 0.007(5)
C25 0.097(9) 0.097(9) 0.067(7) 0.008(6) 0.029(7) -0.008(7)
C26 0.108(9) 0.063(7) 0.077(8) 0.018(6) 0.024(7) 0.007(6)
C27 0.046(6) 0.124(11) 0.115(10) -0.029(8) -0.004(6) 0.017(7)
C28 0.076(9) 0.126(12) 0.147(13) -0.016(10) 0.043(9) -0.007(8)
C29 0.053(6) 0.074(7) 0.050(6) 0.000(5) 0.008(5) 0.004(5)
C30 0.060(6) 0.063(7) 0.056(6) 0.000(5) 0.006(5) 0.001(5)
C31 0.070(7) 0.071(7) 0.066(7) -0.006(6) 0.005(6) -0.013(6)
C32 0.083(8) 0.075(7) 0.060(7) 0.011(6) 0.008(6) -0.026(6)
C33 0.128(11) 0.091(9) 0.067(8) 0.005(7) 0.005(7) -0.063(8)
C34 0.163(13) 0.104(10) 0.057(8) 0.005(7) 0.021(8) -0.080(9)
C35 0.090(8) 0.093(8) 0.055(7) 0.012(6) 0.015(6) -0.034(7)
C36 0.076(7) 0.094(9) 0.066(7) 0.007(6) 0.019(6) -0.032(7)
C37 0.079(7) 0.087(8) 0.054(7) 0.004(6) 0.017(6) -0.027(6)
C38 0.063(6) 0.064(6) 0.061(7) 0.001(5) 0.004(5) -0.017(5)
C39 0.073(7) 0.071(7) 0.062(7) 0.010(6) 0.011(6) -0.017(6)
C40 0.053(6) 0.074(7) 0.052(6) 0.010(5) 0.007(5) -0.014(5)
C41 0.082(8) 0.064(7) 0.067(7) -0.002(5) 0.017(6) -0.006(6)
C42 0.136(12) 0.096(10) 0.090(9) -0.008(7) 0.021(8) -0.057(9)
C43 0.071(7) 0.105(9) 0.057(7) 0.011(6) 0.013(6) -0.021(6)
C44 0.139(12) 0.120(11) 0.059(7) 0.011(7) 0.021(7) -0.061(9)
C45 0.081(7) 0.058(6) 0.060(7) 0.010(5) 0.007(6) -0.024(6)
C46 0.076(7) 0.077(7) 0.056(6) 0.010(5) 0.012(5) -0.028(6)
C47 0.075(7) 0.059(6) 0.068(7) 0.005(5) 0.001(6) -0.025(5)
C48 0.079(7) 0.075(7) 0.061(7) 0.010(6) 0.013(6) -0.023(6)
C49 0.065(7) 0.067(7) 0.074(8) 0.013(6) 0.006(6) -0.013(5)
C50 0.069(7) 0.073(7) 0.065(7) 0.020(6) 0.004(6) -0.018(6)
C51 0.043(5) 0.078(7) 0.051(6) 0.016(5) -0.008(5) 0.002(5)
C52 0.064(7) 0.086(8) 0.046(6) 0.024(5) -0.005(5) -0.006(6)
C53 0.079(7) 0.076(7) 0.048(6) 0.002(5) -0.002(5) -0.009(6)
C54 0.072(7) 0.058(6) 0.052(6) 0.015(5) -0.001(5) -0.014(5)
C55 0.056(6) 0.053(6) 0.054(6) 0.017(5) 0.009(5) -0.001(5)
C56 0.060(6) 0.058(6) 0.046(6) 0.007(5) 0.004(5) -0.010(5)
C57 0.098(9) 0.093(9) 0.063(7) -0.004(6) 0.012(6) -0.046(7)
C58 0.089(8) 0.107(10) 0.076(8) -0.002(7) 0.014(7) -0.046(7)
C59 0.108(10) 0.102(9) 0.070(8) -0.004(7) 0.001(7) -0.035(8)
C60 0.082(8) 0.119(10) 0.051(6) 0.010(6) 0.009(6) -0.024(7)
C61 0.081(8) 0.053(7) 0.080(8) 0.014(6) 0.011(6) -0.005(6)
C62 0.089(9) 0.054(7) 0.094(9) 0.028(6) 0.018(7) 0.014(6)
C63 0.084(9) 0.079(8) 0.086(8) 0.031(7) 0.010(7) 0.027(7)
C64 0.079(8) 0.071(8) 0.068(7) 0.015(6) -0.001(6) 0.000(6)
C65 0.076(8) 0.080(9) 0.092(9) 0.016(7) -0.012(7) 0.016(7)
C66 0.061(7) 0.095(9) 0.078(8) 0.001(7) -0.014(6) -0.016(6)
C67 0.060(6) 0.062(7) 0.053(6) 0.002(5) -0.007(5) 0.000(5)
C68 0.063(7) 0.076(8) 0.063(7) -0.009(6) 0.011(5) -0.020(6)
C69 0.068(7) 0.048(6) 0.065(7) -0.011(5) 0.018(5) -0.007(5)
C70 0.068(7) 0.050(6) 0.063(6) 0.000(5) 0.012(5) -0.006(5)
C71 0.054(6) 0.059(6) 0.049(6) 0.002(5) 0.001(5) -0.004(5)
C72 0.066(7) 0.053(6) 0.058(6) 0.017(5) 0.007(5) 0.003(5)
C73 0.115(10) 0.054(7) 0.147(12) 0.024(7) 0.032(9) 0.021(7)
C74 0.124(11) 0.074(8) 0.113(10) 0.023(7) -0.016(9) 0.025(8)
C75 0.101(9) 0.079(8) 0.077(8) -0.021(6) 0.000(7) -0.027(7)
C76 0.098(9) 0.048(6) 0.098(9) 0.001(6) 0.023(7) -0.006(6)
C77 0.056(6) 0.044(5) 0.063(6) -0.009(4) 0.013(5) -0.004(5)
C78 0.059(6) 0.052(6) 0.085(8) -0.017(6) 0.031(6) -0.017(5)
C79 0.082(8) 0.052(6) 0.076(8) -0.016(6) 0.029(6) -0.022(6)
C80 0.074(7) 0.038(5) 0.070(7) -0.007(5) 0.022(6) -0.021(5)
C81 0.100(9) 0.050(6) 0.073(8) -0.009(6) 0.028(7) -0.018(6)
C82 0.123(11) 0.055(7) 0.052(7) 0.008(5) 0.006(7) -0.010(7)
C83 0.079(7) 0.045(6) 0.059(6) 0.005(5) 0.007(6) -0.008(5)
C84 0.073(7) 0.056(6) 0.074(7) 0.014(6) -0.007(6) -0.001(6)
C85 0.058(7) 0.048(6) 0.087(8) 0.002(5) -0.013(6) 0.006(5)
C86 0.057(6) 0.044(5) 0.067(7) -0.004(5) -0.006(5) 0.000(5)
C87 0.060(6) 0.047(5) 0.052(6) 0.009(5) 0.012(5) -0.012(5)
C88 0.059(6) 0.045(5) 0.051(6) -0.010(4) 0.012(5) -0.017(5)
C89 0.064(7) 0.069(7) 0.121(10) -0.023(7) 0.035(7) -0.003(6)
C90 0.095(9) 0.073(8) 0.100(9) -0.011(6) 0.057(7) -0.019(6)
C91 0.111(10) 0.076(8) 0.099(9) 0.027(7) -0.027(8) 0.012(7)
C92 0.073(8) 0.071(7) 0.097(9) -0.005(6) -0.015(6) 0.011(6)
C93 0.049(5) 0.037(5) 0.063(6) 0.005(4) 0.006(5) 0.005(4)
C94 0.066(6) 0.037(5) 0.057(6) 0.000(4) 0.001(5) 0.006(5)
C95 0.072(7) 0.036(5) 0.062(6) 0.004(4) 0.008(5) 0.007(5)
C96 0.077(7) 0.039(5) 0.062(6) -0.007(5) 0.004(5) -0.008(5)
C97 0.085(7) 0.042(6) 0.069(7) -0.007(5) -0.011(6) -0.010(5)
C98 0.100(9) 0.044(6) 0.067(7) -0.002(5) -0.009(6) -0.015(6)
C99 0.071(7) 0.037(5) 0.061(6) 0.001(4) -0.007(5) -0.006(5)
C100 0.101(9) 0.035(5) 0.077(7) -0.013(5) -0.009(7) -0.011(5)
C101 0.079(7) 0.034(5) 0.072(7) -0.005(5) -0.004(6) -0.002(5)
C102 0.075(7) 0.038(5) 0.069(7) 0.006(5) 0.005(5) 0.012(5)
C103 0.061(6) 0.033(5) 0.057(6) -0.005(4) 0.008(5) -0.008(4)
C104 0.054(6) 0.034(5) 0.058(6) 0.002(4) 0.009(5) -0.002(4)
C105 0.074(7) 0.034(5) 0.084(7) 0.008(5) 0.005(6) 0.003(5)
C106 0.075(7) 0.051(6) 0.094(8) 0.009(6) -0.021(6) -0.004(5)
C107 0.094(8) 0.048(6) 0.092(8) -0.004(6) -0.017(7) -0.007(6)
C108 0.120(10) 0.045(6) 0.113(10) 0.001(6) -0.026(8) -0.008(7)
O10 0.223(17) 0.239(18) 0.32(2) 0.122(17) 0.016(15) -0.016(14)
O4 0.75(7) 0.83(8) 0.43(5) 0.41(6) 0.03(5) 0.05(7)
O1 0.33(2) 0.144(12) 0.169(13) -0.007(10) 0.051(14) -0.016(14)
C110 0.28(4) 0.20(3) 0.16(3) 0.08(2) 0.07(3) 0.09(4)
O2 0.28(3) 0.36(4) 1.05(8) -0.04(5) 0.14(5) -0.11(3)
N25 0.19(2) 0.44(4) 0.16(2) 0.02(2) 0.038(16) 0.06(2)
O5 0.25(2) 0.181(19) 0.58(5) -0.06(2) -0.14(3) 0.013(16)
O13 0.158(14) 0.31(2) 0.55(4) -0.21(3) 0.17(2) -0.038(15)
C115 0.16(2) 0.25(4) 0.38(4) 0.01(3) -0.04(3) 0.07(2)
C112 0.21(3) 0.41(5) 0.28(3) -0.27(4) -0.09(3) 0.12(3)
C113 0.32(4) 0.39(5) 0.20(3) 0.05(3) 0.05(3) 0.15(3)
O12 0.42(4) 0.47(4) 0.46(4) 0.09(4) 0.13(3) 0.03(3)
O3 0.34(4) 0.65(6) 0.63(6) -0.30(5) 0.16(4) -0.02(4)
O7 0.21(2) 1.01(8) 0.44(4) -0.06(5) -0.01(2) -0.14(4)
O15 1.42(14) 0.81(8) 0.26(3) -0.07(4) 0.30(5) -0.71(10)
O9 0.64(6) 0.75(7) 0.75(7) 0.41(5) 0.01(5) -0.33(5)
O6 0.96(8) 0.54(5) 0.97(8) 0.25(5) 0.48(7) 0.51(6)
O8 1.06(10) 0.65(8) 0.62(7) -0.09(6) 0.10(7) 0.09(7)
O11 1.02(7) 0.33(3) 0.46(4) 0.20(3) 0.52(5) 0.29(4)
C111 0.23(3) 0.58(7) 0.53(6) -0.38(5) -0.10(4) -0.03(4)
C109 0.24(3) 0.106(15) 0.23(3) 0.004(16) 0.01(3) 0.01(2)
C114 0.077(11) 0.56(5) 0.096(13) 0.09(2) 0.020(9) 0.091(19)
O14 0.52(6) 0.61(6) 0.78(7) -0.17(6) 0.27(5) -0.28(5)

loop_
_atom_type_symbol
_atom_type_description
_atom_type_scat_dispersion_real
_atom_type_scat_dispersion_imag
_atom_type_scat_source
C C 0.0033 0.0016 'International Tables Vol C Tables 4.2.6.8 and 6.1.1.4'
H H 0.0000 0.0000 'International Tables Vol C Tables 4.2.6.8 and 6.1.1.4'
N N 0.0061 0.0033 'International Tables Vol C Tables 4.2.6.8 and 6.1.1.4'
O O 0.0106 0.0060 'International Tables Vol C Tables 4.2.6.8 and 6.1.1.4'
Ni Ni 0.3393 1.1124 'International Tables Vol C Tables 4.2.6.8 and 6.1.1.4'
Mo Mo -1.6832 0.6857 'International Tables Vol C Tables 4.2.6.8 and 6.1.1.4'

loop_
_geom_angle_atom_site_label_1
_geom_angle_atom_site_label_2
_geom_angle_atom_site_label_3
_geom_angle
C4 Mo1 C5 92.9(4)
C4 Mo1 C6 98.0(6)
C5 Mo1 C6 92.3(5)
C4 Mo1 C3 89.0(4)
C5 Mo1 C3 84.8(4)
C6 Mo1 C3 172.6(5)
C4 Mo1 C2 87.6(4)
C5 Mo1 C2 171.9(4)
C6 Mo1 C2 95.6(4)
C3 Mo1 C2 87.1(3)
C4 Mo1 C1 171.1(4)
C5 Mo1 C1 94.9(4)
C6 Mo1 C1 86.0(5)
C3 Mo1 C1 87.5(3)
C2 Mo1 C1 84.1(3)
C11 Mo2 C10 88.6(4)
C11 Mo2 C7 85.3(4)
C10 Mo2 C7 92.0(4)
C11 Mo2 C12 94.8(4)
C10 Mo2 C12 90.5(4)
C7 Mo2 C12 177.4(4)
C11 Mo2 C9 88.5(3)
C10 Mo2 C9 176.7(3)
C7 Mo2 C9 86.2(3)
C12 Mo2 C9 91.2(3)
C11 Mo2 C8 173.1(4)
C10 Mo2 C8 97.9(3)
C7 Mo2 C8 92.1(3)
C12 Mo2 C8 87.5(3)
C9 Mo2 C8 84.9(3)
N7 Ni1 N1 89.3(3)
N7 Ni1 N16 96.4(3)
N1 Ni1 N16 91.4(3)
N7 Ni1 N14 169.1(3)
N1 Ni1 N14 90.1(3)
N16 Ni1 N14 94.5(3)
N7 Ni1 N15 94.7(3)
N1 Ni1 N15 169.2(3)
N16 Ni1 N15 78.2(3)
N14 Ni1 N15 87.8(3)
N7 Ni1 N13 90.6(3)
N1 Ni1 N13 97.5(3)
N16 Ni1 N13 168.8(3)
N14 Ni1 N13 78.6(3)
N15 Ni1 N13 92.5(3)
N9 Ni2 N2 92.4(3)
N9 Ni2 N18 91.6(3)
N2 Ni2 N18 92.2(3)
N9 Ni2 N17 169.8(3)
N2 Ni2 N17 91.4(3)
N18 Ni2 N17 78.7(3)
N9 Ni2 N20 93.0(3)
N2 Ni2 N20 93.2(3)
N18 Ni2 N20 172.8(3)
N17 Ni2 N20 96.2(3)
N9 Ni2 N19 91.0(3)
N2 Ni2 N19 171.0(3)
N18 Ni2 N19 96.0(3)
N17 Ni2 N19 86.7(3)
N20 Ni2 N19 78.3(3)
N3 Ni3 N8 89.9(3)
N3 Ni3 N23 173.7(3)
N8 Ni3 N23 89.4(3)
N3 Ni3 N24 95.1(3)
N8 Ni3 N24 97.0(3)
N23 Ni3 N24 78.8(3)
N3 Ni3 N21 95.2(3)
N8 Ni3 N21 94.3(3)
N23 Ni3 N21 91.1(3)
N24 Ni3 N21 164.7(3)
N3 Ni3 N22 94.1(3)
N8 Ni3 N22 172.1(3)
N23 Ni3 N22 87.4(3)
N24 Ni3 N22 89.5(3)
N21 Ni3 N22 78.5(3)
C1 N1 Ni1 163.8(8)
C2 N2 Ni2 166.9(8)
C3 N3 Ni3 169.1(8)
C7 N7 Ni1 158.0(8)
C8 N8 Ni3 161.5(7)
C9 N9 Ni2 165.9(7)
C13 N13 C24 116.4(8)
C13 N13 Ni1 129.4(6)
C24 N13 Ni1 114.2(6)
C22 N14 C23 118.4(9)
C22 N14 Ni1 128.8(8)
C23 N14 Ni1 112.8(6)
C29 N15 C40 115.7(8)
C29 N15 Ni1 130.3(7)
C40 N15 Ni1 114.0(6)
C38 N16 C39 116.0(8)
C38 N16 Ni1 128.6(7)
C39 N16 Ni1 115.4(7)
C54 N17 C55 117.2(8)
C54 N17 Ni2 129.3(7)
C55 N17 Ni2 113.4(6)
C45 N18 C56 117.5(8)
C45 N18 Ni2 128.4(6)
C56 N18 Ni2 114.1(6)
C61 N19 C72 119.6(9)
C61 N19 Ni2 126.7(7)
C72 N19 Ni2 113.6(6)
C71 N20 C70 117.8(8)
C71 N20 Ni2 114.8(6)
C70 N20 Ni2 127.4(6)
C93 N21 C104 117.1(7)
C93 N21 Ni3 128.8(6)
C104 N21 Ni3 113.4(5)
C102 N22 C103 118.0(8)
C102 N22 Ni3 128.4(7)
C103 N22 Ni3 112.9(5)
C77 N23 C88 115.9(8)
C77 N23 Ni3 129.9(7)
C88 N23 Ni3 114.2(6)
C86 N24 C87 118.2(8)
C86 N24 Ni3 127.5(7)
C87 N24 Ni3 114.0(6)
N1 C1 Mo1 173.2(8)
N2 C2 Mo1 171.1(8)
N3 C3 Mo1 176.7(9)
N4 C4 Mo1 174.3(11)
N5 C5 Mo1 174.7(9)
N6 C6 Mo1 179.2(15)
N7 C7 Mo2 178.6(9)
N8 C8 Mo2 169.8(8)
N9 C9 Mo2 172.4(8)
N10 C10 Mo2 177.0(10)
N11 C11 Mo2 175.9(9)
N12 C12 Mo2 176.7(10)
N13 C13 C14 125.2(9)
C15 C14 C13 117.2(9)
C15 C14 C25 124.1(9)
C13 C14 C25 118.6(9)
C16 C15 C14 118.3(9)
C16 C15 C26 121.1(10)
C14 C15 C26 120.5(10)
C24 C16 C15 120.2(9)
C24 C16 C17 116.7(10)
C15 C16 C17 123.1(10)
C18 C17 C16 123.3(11)
C17 C18 C19 121.1(10)
C23 C19 C20 118.6(10)
C23 C19 C18 118.3(10)
C20 C19 C18 123.1(10)
C21 C20 C19 119.4(10)
C21 C20 C27 119.6(11)
C19 C20 C27 120.9(11)
C20 C21 C22 118.0(10)
C20 C21 C28 124.8(12)
C22 C21 C28 117.2(12)
N14 C22 C21 123.3(11)
N14 C23 C19 122.3(9)
N14 C23 C24 118.2(9)
C19 C23 C24 119.5(9)
N13 C24 C16 122.7(9)
N13 C24 C23 116.2(9)
C16 C24 C23 121.1(9)
N15 C29 C30 126.0(9)
C31 C30 C29 117.5(9)
C31 C30 C41 123.5(9)
C29 C30 C41 118.9(9)
C30 C31 C32 118.8(10)
C30 C31 C42 120.0(10)
C32 C31 C42 121.2(10)
C40 C32 C31 119.0(9)
C40 C32 C33 117.1(10)
C31 C32 C33 123.9(10)
C34 C33 C32 122.3(10)
C33 C34 C35 121.9(10)
C39 C35 C34 117.0(10)
C39 C35 C36 119.3(10)
C34 C35 C36 123.5(9)
C37 C36 C35 117.0(9)
C37 C36 C44 122.5(10)
C35 C36 C44 120.5(10)
C36 C37 C38 119.8(10)
C36 C37 C43 122.0(9)
C38 C37 C43 118.2(9)
N16 C38 C37 124.2(9)
N16 C39 C35 123.4(10)
N16 C39 C40 115.5(9)
C35 C39 C40 121.1(10)
N15 C40 C32 122.9(9)
N15 C40 C39 116.6(9)
C32 C40 C39 120.5(9)
N18 C45 C46 124.6(9)
C47 C46 C45 118.3(10)
C47 C46 C57 123.0(9)
C45 C46 C57 118.7(9)
C46 C47 C48 118.2(9)
C46 C47 C58 119.8(10)
C48 C47 C58 122.0(9)
C56 C48 C47 119.0(9)
C56 C48 C49 116.4(10)
C47 C48 C49 124.6(9)
C50 C49 C48 122.9(10)
C49 C50 C51 120.9(10)
C52 C51 C55 119.4(9)
C52 C51 C50 122.6(10)
C55 C51 C50 117.9(9)
C53 C52 C51 118.6(9)
C53 C52 C60 121.6(10)
C51 C52 C60 119.8(10)
C52 C53 C54 118.1(9)
C52 C53 C59 123.4(10)
C54 C53 C59 118.5(10)
N17 C54 C53 124.6(9)
N17 C55 C51 122.0(9)
N17 C55 C56 116.7(8)
C51 C55 C56 121.3(9)
N18 C56 C48 122.4(9)
N18 C56 C55 117.0(8)
C48 C56 C55 120.6(9)
N19 C61 C62 121.5(10)
C63 C62 C61 120.5(10)
C63 C62 C73 122.5(11)
C61 C62 C73 117.0(11)
C62 C63 C64 117.6(10)
C62 C63 C74 121.9(11)
C64 C63 C74 120.5(12)
C65 C64 C72 118.4(10)
C65 C64 C63 124.0(11)
C72 C64 C63 117.6(11)
C66 C65 C64 122.8(10)
C65 C66 C67 120.7(10)
C71 C67 C66 118.2(9)
C71 C67 C68 117.9(9)
C66 C67 C68 123.9(10)
C69 C68 C67 118.6(9)
C69 C68 C75 118.5(10)
C67 C68 C75 122.9(10)
C70 C69 C68 118.2(9)
C70 C69 C76 118.7(10)
C68 C69 C76 123.1(9)
N20 C70 C69 123.8(9)
N20 C71 C67 123.8(9)
N20 C71 C72 115.5(8)
C67 C71 C72 120.7(9)
N19 C72 C64 123.2(9)
N19 C72 C71 117.7(9)
C64 C72 C71 119.1(10)
N23 C77 C78 126.3(10)
C79 C78 C77 117.4(10)
C79 C78 C89 124.1(10)
C77 C78 C89 118.5(11)
C78 C79 C80 119.2(9)
C78 C79 C90 119.4(11)
C80 C79 C90 121.3(11)
C88 C80 C79 117.8(10)
C88 C80 C81 118.1(10)
C79 C80 C81 124.0(10)
C82 C81 C80 120.8(10)
C81 C82 C83 123.0(10)
C87 C83 C84 118.3(9)
C87 C83 C82 116.9(10)
C84 C83 C82 124.7(10)
C85 C84 C83 118.4(9)
C85 C84 C91 119.7(11)
C83 C84 C91 121.9(11)
C84 C85 C86 119.0(10)
C84 C85 C92 124.0(10)
C86 C85 C92 116.7(11)
N24 C86 C85 123.2(10)
N24 C87 C83 122.8(9)
N24 C87 C88 117.0(8)
C83 C87 C88 120.2(9)
N23 C88 C80 123.2(9)
N23 C88 C87 115.9(8)
C80 C88 C87 120.9(9)
N21 C93 C94 124.2(8)
C93 C94 C95 118.6(8)
C93 C94 C105 119.2(8)
C95 C94 C105 122.1(8)
C96 C95 C94 117.9(9)
C96 C95 C106 122.4(9)
C94 C95 C106 119.7(8)
C104 C96 C95 118.4(8)
C104 C96 C97 117.7(8)
C95 C96 C97 123.8(9)
C98 C97 C96 121.7(10)
C97 C98 C99 121.5(9)
C103 C99 C98 118.4(8)
C103 C99 C100 118.0(9)
C98 C99 C100 123.6(9)
C101 C100 C99 118.2(8)
C101 C100 C108 121.5(9)
C99 C100 C108 120.3(10)
C100 C101 C102 119.6(9)
C100 C101 C107 122.6(9)
C102 C101 C107 117.8(9)
N22 C102 C101 123.5(9)
N22 C103 C99 122.7(8)
N22 C103 C104 117.6(7)
C99 C103 C104 119.6(9)
N21 C104 C96 123.6(8)
N21 C104 C103 115.4(8)
C96 C104 C103 120.9(8)
N25 C110 C109 166(4)

loop_
_geom_bond_atom_site_label_1
_geom_bond_atom_site_label_2
_geom_bond_distance
Mo1 C4 2.117(13)
Mo1 C5 2.125(11)
Mo1 C6 2.141(14)
Mo1 C3 2.150(11)
Mo1 C2 2.167(11)
Mo1 C1 2.176(12)
Mo2 C11 2.145(11)
Mo2 C10 2.153(11)
Mo2 C7 2.155(11)
Mo2 C12 2.166(11)
Mo2 C9 2.183(10)
Mo2 C8 2.190(9)
Ni1 N7 2.008(9)
Ni1 N1 2.044(10)
Ni1 N16 2.064(8)
Ni1 N14 2.103(8)
Ni1 N15 2.104(8)
Ni1 N13 2.108(8)
Ni2 N9 2.026(8)
Ni2 N2 2.031(8)
Ni2 N18 2.082(7)
Ni2 N17 2.086(7)
Ni2 N20 2.089(7)
Ni2 N19 2.091(8)
Ni3 N3 2.002(9)
Ni3 N8 2.056(7)
Ni3 N23 2.079(7)
Ni3 N24 2.082(7)
Ni3 N21 2.093(7)
Ni3 N22 2.103(7)
N1 C1 1.144(11)
N2 C2 1.138(11)
N3 C3 1.137(11)
N4 C4 1.171(14)
N5 C5 1.174(12)
N6 C6 1.142(15)
N7 C7 1.151(11)
N8 C8 1.145(10)
N9 C9 1.154(10)
N10 C10 1.146(11)
N11 C11 1.164(12)
N12 C12 1.141(12)
N13 C13 1.333(11)
N13 C24 1.347(11)
N14 C22 1.312(12)
N14 C23 1.359(12)
N15 C29 1.322(11)
N15 C40 1.344(11)
N16 C38 1.345(12)
N16 C39 1.355(12)
N17 C54 1.313(11)
N17 C55 1.353(11)
N18 C45 1.323(11)
N18 C56 1.336(11)
N19 C61 1.315(12)
N19 C72 1.327(12)
N20 C71 1.329(11)
N20 C70 1.352(11)
N21 C93 1.319(10)
N21 C104 1.366(10)
N22 C102 1.336(10)
N22 C103 1.336(11)
N23 C77 1.316(11)
N23 C88 1.360(11)
N24 C86 1.336(11)
N24 C87 1.346(11)
C13 C14 1.396(13)
C14 C15 1.394(13)
C14 C25 1.508(14)
C15 C16 1.383(14)
C15 C26 1.506(13)
C16 C24 1.381(13)
C16 C17 1.446(14)
C17 C18 1.297(14)
C18 C19 1.436(14)
C19 C23 1.397(13)
C19 C20 1.399(14)
C20 C21 1.370(15)
C20 C27 1.525(14)
C21 C22 1.429(16)
C21 C28 1.488(16)
C23 C24 1.430(13)
C29 C30 1.386(13)
C30 C31 1.354(13)
C30 C41 1.493(13)
C31 C32 1.397(14)
C31 C42 1.522(14)
C32 C40 1.383(13)
C32 C33 1.421(14)
C33 C34 1.335(15)
C34 C35 1.436(15)
C35 C39 1.366(13)
C35 C36 1.446(14)
C36 C37 1.348(14)
C36 C44 1.474(14)
C37 C38 1.395(13)
C37 C43 1.500(14)
C39 C40 1.444(14)
C45 C46 1.400(13)
C46 C47 1.357(13)
C46 C57 1.516(14)
C47 C48 1.421(14)
C47 C58 1.497(13)
C48 C56 1.388(13)
C48 C49 1.437(13)
C49 C50 1.360(14)
C50 C51 1.403(13)
C51 C52 1.384(13)
C51 C55 1.395(12)
C52 C53 1.372(14)
C52 C60 1.498(13)
C53 C54 1.397(13)
C53 C59 1.512(14)
C55 C56 1.429(12)
C61 C62 1.404(15)
C62 C63 1.377(16)
C62 C73 1.531(15)
C63 C64 1.417(15)
C63 C74 1.517(15)
C64 C65 1.402(15)
C64 C72 1.404(14)
C65 C66 1.364(15)
C66 C67 1.418(14)
C67 C71 1.396(13)
C67 C68 1.424(14)
C68 C69 1.396(14)
C68 C75 1.500(13)
C69 C70 1.393(13)
C69 C76 1.506(13)
C71 C72 1.453(13)
C77 C78 1.373(13)
C78 C79 1.366(14)
C78 C89 1.498(14)
C79 C80 1.415(14)
C79 C90 1.513(13)
C80 C88 1.377(12)
C80 C81 1.430(14)
C81 C82 1.331(15)
C82 C83 1.429(14)
C83 C87 1.391(12)
C83 C84 1.425(14)
C84 C85 1.373(14)
C84 C91 1.492(14)
C85 C86 1.402(13)
C85 C92 1.486(14)
C87 C88 1.434(12)
C93 C94 1.395(12)
C94 C95 1.410(12)
C94 C105 1.506(11)
C95 C96 1.406(12)
C95 C106 1.499(13)
C96 C104 1.388(12)
C96 C97 1.424(12)
C97 C98 1.357(13)
C98 C99 1.425(13)
C99 C103 1.389(12)
C99 C100 1.435(13)
C100 C101 1.351(13)
C100 C108 1.502(13)
C101 C102 1.381(13)
C101 C107 1.506(13)
C103 C104 1.447(11)
O4 C114 1.41(2)
O1 C111 1.40(2)
C110 N25 1.21(4)
C110 C109 1.26(4)
O2 C112 1.41(2)
O5 C115 1.392(18)
C113 O3 1.399(19)
